data_1543192
loop_
_publ_author_name
'Xu, Bingjia'
'Li, Wenlang'
'He, Jiajun'
'Wu, Sikai'
'Zhu, Qiangzhong'
'Yang, Zhiyong'
'Wu, Yuan-Chun'
'Zhang, Yi'
'Jin, Chongjun'
'Lu, Po-Yen'
'Chi, Zhenguo'
'Liu, Siwei'
'Xu, Jiarui'
'Bryce, Martin R.'

_publ_section_title
;
 Achieving very bright mechanoluminescence from purely organic
 luminophores with aggregation-induced emission by crystal design
;
_journal_issue 8
_journal_name_full 'Chem. Sci.'
_journal_page_first 5307
_journal_paper_doi 10.1039/C6SC01325B
_journal_volume 7
_journal_year 2016
_chemical_formula_sum 'C28 H20 O2'
_chemical_formula_weight 388.44
_chemical_name_systematic p-P4A2
_space_group_IT_number 33
_symmetry_cell_setting orthorhombic
_symmetry_space_group_name_Hall 'P 2c -2n'
_symmetry_space_group_name_H-M 'P n a 21'
_atom_sites_solution_hydrogens geom
_atom_sites_solution_primary direct
_atom_sites_solution_secondary difmap
_audit_creation_method SHELXL-97
_audit_update_record
;
2016-03-15 deposited with the CCDC.
2016-04-26 downloaded from the CCDC.
;
_cell_angle_alpha 90.00
_cell_angle_beta 90.00
_cell_angle_gamma 90.00
_cell_formula_units_Z 4
_cell_length_a 20.259
_cell_length_b 10.585
_cell_length_c 9.940
_cell_measurement_reflns_used 3569
_cell_measurement_temperature 153(2)
_cell_measurement_theta_max 62.1950
_cell_measurement_theta_min 4.3550
_cell_volume 2131.549
_computing_structure_refinement 'SHELXL-97 (Sheldrick, 1997)'
_computing_structure_solution 'SHELXS-97 (Sheldrick, 1990)'
_diffrn_ambient_temperature 153(2)
_diffrn_measured_fraction_theta_full 0.998
_diffrn_measured_fraction_theta_max 0.998
_diffrn_measurement_device_type 'multiwire proportional'
_diffrn_measurement_method 'phi and omega scans'
_diffrn_radiation_monochromator graphite
_diffrn_radiation_source 'fine-focus sealed tube'
_diffrn_radiation_type CuK\a
_diffrn_radiation_wavelength 1.54178
_diffrn_reflns_av_R_equivalents 0.0394
_diffrn_reflns_av_sigmaI/netI 0.0381
_diffrn_reflns_limit_h_max 23
_diffrn_reflns_limit_h_min -22
_diffrn_reflns_limit_k_max 12
_diffrn_reflns_limit_k_min -11
_diffrn_reflns_limit_l_max 11
_diffrn_reflns_limit_l_min -6
_diffrn_reflns_number 8032
_diffrn_reflns_theta_full 62.51
_diffrn_reflns_theta_max 62.51
_diffrn_reflns_theta_min 4.36
_exptl_absorpt_coefficient_mu 0.589
_exptl_absorpt_correction_T_max 0.7985
_exptl_absorpt_correction_T_min 0.7985
_exptl_absorpt_correction_type multi-scan
_exptl_absorpt_process_details multi-scan
_exptl_crystal_density_diffrn 1.210
_exptl_crystal_density_method 'not measured'
_exptl_crystal_description block
_exptl_crystal_F_000 816
_exptl_crystal_size_max 0.40
_exptl_crystal_size_mid 0.40
_exptl_crystal_size_min 0.40
_refine_diff_density_max 0.208
_refine_diff_density_min -0.258
_refine_diff_density_rms 0.072
_refine_ls_abs_structure_details 'Flack H D (1983), Acta Cryst. A39, 876-881'
_refine_ls_abs_structure_Flack 0.3(4)
_refine_ls_extinction_method none
_refine_ls_goodness_of_fit_ref 1.096
_refine_ls_hydrogen_treatment mixed
_refine_ls_matrix_type full
_refine_ls_number_parameters 271
_refine_ls_number_reflns 2417
_refine_ls_number_restraints 8
_refine_ls_restrained_S_all 1.095
_refine_ls_R_factor_all 0.0470
_refine_ls_R_factor_gt 0.0445
_refine_ls_shift/su_max 0.000
_refine_ls_shift/su_mean 0.000
_refine_ls_structure_factor_coef Fsqd
_refine_ls_weighting_details 'calc w=1/[\s^2^(Fo^2^)+(0.0710P)^2^+0.0000P] where P=(Fo^2^+2Fc^2^)/3'
_refine_ls_weighting_scheme calc
_refine_ls_wR_factor_gt 0.1009
_refine_ls_wR_factor_ref 0.1035
_reflns_number_gt 2265
_reflns_number_total 2417
_reflns_threshold_expression >2sigma(I)
_cod_data_source_file c6sc01325b2.cif
_cod_data_source_block p-P4A2
_cod_depositor_comments
;
The following automatic conversions were performed:

'_symmetry_cell_setting' value 'Orthorhombic' changed to
'orthorhombic' according to
/usr/data/users/saulius/crontab/automatic-downloads/rss-feeds/RSC/lib/dictionaries/cif_core.dic
dictionary named 'cif_core.dic' version 2.4.2 from 2011-04-26.

Automatic conversion script
Id: cif_fix_values 4268 2015-11-12 08:31:59Z antanas 

 Adding full bibliography for 1543189--1543193.cif.
;
_cod_original_cell_volume 2131.5
_cod_original_sg_symbol_H-M Pna2(1)
_cod_database_code 1543192

loop_
_symmetry_equiv_pos_as_xyz
'x, y, z'
'-x, -y, z+1/2'
'x+1/2, -y+1/2, z'
'-x+1/2, y+1/2, z+1/2'

loop_
_atom_site_label
_atom_site_type_symbol
_atom_site_fract_x
_atom_site_fract_y
_atom_site_fract_z
_atom_site_U_iso_or_equiv
_atom_site_adp_type
_atom_site_occupancy
_atom_site_symmetry_multiplicity
_atom_site_calc_flag
_atom_site_refinement_flags
C23 C 0.11251(11) 0.0960(2) 0.1433(2) 0.0465(5) Uani 1 1 d .
H23 H 0.0787 0.1342 0.0948 0.056 Uiso 1 1 calc R
C27 C 0.18195(11) 0.0873(2) 0.3386(2) 0.0472(5) Uani 1 1 d .
H27 H 0.1951 0.1199 0.4212 0.057 Uiso 1 1 calc R
C22 C 0.12846(10) 0.1414(2) 0.2709(2) 0.0413(5) Uani 1 1 d .
C20 C 0.10863(11) 0.4310(2) 0.4890(2) 0.0507(5) Uani 1 1 d .
H20 H 0.0735 0.4053 0.5427 0.061 Uiso 1 1 calc R
C14 C 0.08862(10) 0.24465(19) 0.33379(19) 0.0410(4) Uani 1 1 d .
C8 C -0.01394(10) 0.1136(2) 0.3106(2) 0.0439(5) Uani 1 1 d .
C16 C 0.18090(10) 0.3968(2) 0.3018(2) 0.0455(5) Uani 1 1 d .
H16 H 0.1948 0.3480 0.2293 0.055 Uiso 1 1 calc R
C25 C 0.19695(11) -0.0620(2) 0.1593(2) 0.0499(5) Uani 1 1 d .
C18 C 0.19611(11) 0.5782(2) 0.4439(3) 0.0499(5) Uani 1 1 d .
C26 C 0.21529(12) -0.0138(2) 0.2839(3) 0.0526(6) Uani 1 1 d .
H26 H 0.2503 -0.0501 0.3306 0.063 Uiso 1 1 calc R
C4 C -0.02208(10) 0.3356(2) 0.3926(2) 0.0468(5) Uani 1 1 d .
C7 C 0.02203(10) 0.23169(19) 0.3467(2) 0.0418(5) Uani 1 1 d .
C15 C 0.12590(10) 0.3592(2) 0.3756(2) 0.0407(5) Uani 1 1 d .
C19 C 0.14298(12) 0.5389(2) 0.5216(3) 0.0550(6) Uani 1 1 d .
H19 H 0.1305 0.5860 0.5964 0.066 Uiso 1 1 calc R
C13 C 0.00657(13) -0.0047(2) 0.3563(3) 0.0529(6) Uani 1 1 d .
H13 H 0.0430 -0.0113 0.4128 0.063 Uiso 1 1 calc R
C28 C 0.23013(13) -0.1727(2) 0.0993(3) 0.0616(7) Uani 1 1 d .
H28 H 0.2167 -0.1976 0.0138 0.074 Uiso 1 1 calc R
C17 C 0.21530(12) 0.5055(2) 0.3346(3) 0.0498(5) Uani 1 1 d .
H17 H 0.2514 0.5299 0.2831 0.060 Uiso 1 1 calc R
O2 O 0.27307(11) -0.23312(18) 0.1523(3) 0.0840(6) Uani 1 1 d .
C9 C -0.06993(11) 0.1198(2) 0.2308(2) 0.0508(6) Uani 1 1 d .
H9 H -0.0853 0.1984 0.2029 0.061 Uiso 1 1 calc R
C24 C 0.14599(11) -0.0043(2) 0.0883(2) 0.0498(5) Uani 1 1 d .
H24 H 0.1346 -0.0338 0.0032 0.060 Uiso 1 1 calc R
C2 C -0.10115(15) 0.4140(3) 0.5530(4) 0.0783(9) Uani 1 1 d .
H2 H -0.1248 0.4033 0.6324 0.094 Uiso 1 1 calc R
C11 C -0.08169(13) -0.1045(3) 0.2356(3) 0.0665(7) Uani 1 1 d .
H11 H -0.1037 -0.1777 0.2099 0.080 Uiso 1 1 calc R
C10 C -0.10380(13) 0.0113(2) 0.1915(3) 0.0600(6) Uani 1 1 d .
H10 H -0.1407 0.0171 0.1362 0.072 Uiso 1 1 calc R
O1 O 0.21953(13) 0.7662(2) 0.5660(3) 0.0910(7) Uani 1 1 d .
C21 C 0.23361(14) 0.6933(3) 0.4774(3) 0.0665(7) Uani 1 1 d .
H21 H 0.2709 0.7109 0.4263 0.080 Uiso 1 1 calc R
C12 C -0.02724(14) -0.1124(2) 0.3176(3) 0.0630(7) Uani 1 1 d .
H12 H -0.0129 -0.1910 0.3474 0.076 Uiso 1 1 calc R
C3 C -0.05936(13) 0.3199(2) 0.5092(3) 0.0602(6) Uani 1 1 d .
H3 H -0.0560 0.2452 0.5580 0.072 Uiso 1 1 calc R
C5 C -0.02884(14) 0.4462(2) 0.3196(3) 0.0588(6) Uani 1 1 d .
H5 H -0.0045 0.4583 0.2414 0.071 Uiso 1 1 calc R
C6 C -0.07237(17) 0.5394(3) 0.3639(4) 0.0801(9) Uani 1 1 d U
H6 H -0.0773 0.6133 0.3143 0.096 Uiso 1 1 calc R
C1 C -0.10817(17) 0.5230(3) 0.4804(4) 0.0824(9) Uani 1 1 d U
H1 H -0.1370 0.5857 0.5096 0.099 Uiso 1 1 calc R

loop_
_atom_site_aniso_label
_atom_site_aniso_U_11
_atom_site_aniso_U_22
_atom_site_aniso_U_33
_atom_site_aniso_U_23
_atom_site_aniso_U_13
_atom_site_aniso_U_12
C23 0.0436(11) 0.0513(12) 0.0446(11) -0.0031(10) -0.0015(10) 0.0029(9)
C27 0.0469(12) 0.0470(11) 0.0478(11) -0.0029(10) -0.0048(9) -0.0019(9)
C22 0.0403(10) 0.0396(10) 0.0440(10) -0.0027(9) 0.0024(8) -0.0028(8)
C20 0.0445(12) 0.0561(13) 0.0514(11) -0.0104(11) 0.0023(10) -0.0037(10)
C14 0.0439(10) 0.0388(10) 0.0404(10) -0.0020(9) -0.0008(9) 0.0019(9)
C8 0.0444(11) 0.0393(11) 0.0481(11) -0.0042(9) 0.0069(9) -0.0027(9)
C16 0.0473(11) 0.0439(11) 0.0455(10) -0.0040(9) -0.0015(10) 0.0014(9)
C25 0.0503(13) 0.0410(11) 0.0583(13) 0.0008(10) 0.0135(11) -0.0031(9)
C18 0.0511(12) 0.0417(11) 0.0570(12) -0.0010(10) -0.0132(10) -0.0020(10)
C26 0.0499(13) 0.0457(12) 0.0623(14) 0.0078(11) -0.0022(11) 0.0039(10)
C4 0.0409(11) 0.0412(11) 0.0583(12) -0.0071(11) -0.0009(9) -0.0024(9)
C7 0.0441(10) 0.0384(10) 0.0429(10) -0.0016(9) -0.0002(8) 0.0005(8)
C15 0.0425(11) 0.0395(10) 0.0402(10) -0.0013(9) -0.0032(8) 0.0020(8)
C19 0.0549(14) 0.0524(12) 0.0577(12) -0.0156(11) -0.0046(11) 0.0018(10)
C13 0.0536(13) 0.0462(12) 0.0588(13) 0.0024(11) 0.0003(10) -0.0032(10)
C28 0.0629(15) 0.0458(12) 0.0760(17) -0.0005(12) 0.0219(14) 0.0013(12)
C17 0.0455(12) 0.0476(12) 0.0563(12) 0.0043(11) -0.0023(10) -0.0051(10)
O2 0.0879(14) 0.0597(10) 0.1043(15) 0.0046(11) 0.0203(13) 0.0252(11)
C9 0.0471(12) 0.0489(12) 0.0564(13) -0.0017(10) 0.0000(10) -0.0022(9)
C24 0.0494(13) 0.0513(12) 0.0487(11) -0.0107(10) 0.0063(10) -0.0053(10)
C2 0.0672(17) 0.0763(19) 0.092(2) -0.0259(19) 0.0245(16) -0.0008(14)
C11 0.0703(17) 0.0542(15) 0.0751(17) -0.0161(13) 0.0080(14) -0.0181(12)
C10 0.0552(14) 0.0648(15) 0.0600(14) -0.0101(13) -0.0028(12) -0.0101(12)
O1 0.1070(17) 0.0635(12) 0.1025(15) -0.0288(13) -0.0241(14) -0.0112(11)
C21 0.0713(15) 0.0494(14) 0.0788(17) 0.0016(15) -0.0219(14) -0.0082(12)
C12 0.0719(16) 0.0412(12) 0.0758(17) -0.0006(13) 0.0083(14) -0.0054(11)
C3 0.0615(14) 0.0509(13) 0.0682(14) -0.0121(12) 0.0163(12) -0.0050(11)
C5 0.0721(16) 0.0447(12) 0.0596(14) -0.0022(12) -0.0041(12) 0.0036(11)
C6 0.099(2) 0.0483(14) 0.093(2) -0.0105(15) -0.0259(19) 0.0193(15)
C1 0.079(2) 0.0710(19) 0.098(2) -0.0307(19) -0.0008(17) 0.0222(15)

loop_
_atom_type_symbol
_atom_type_description
_atom_type_scat_dispersion_real
_atom_type_scat_dispersion_imag
_atom_type_scat_source
C C 0.0181 0.0091 'International Tables Vol C Tables 4.2.6.8 and 6.1.1.4'
H H 0.0000 0.0000 'International Tables Vol C Tables 4.2.6.8 and 6.1.1.4'
O O 0.0492 0.0322 'International Tables Vol C Tables 4.2.6.8 and 6.1.1.4'

loop_
_geom_angle_atom_site_label_1
_geom_angle_atom_site_label_2
_geom_angle_atom_site_label_3
_geom_angle
C24 C23 C22 121.0(2)
C24 C23 H23 119.5
C22 C23 H23 119.5
C26 C27 C22 120.6(2)
C26 C27 H27 119.7
C22 C27 H27 119.7
C23 C22 C27 118.4(2)
C23 C22 C14 120.47(19)
C27 C22 C14 121.10(19)
C19 C20 C15 120.8(2)
C19 C20 H20 119.6
C15 C20 H20 119.6
C7 C14 C15 123.97(18)
C7 C14 C22 120.02(18)
C15 C14 C22 115.99(16)
C9 C8 C13 118.2(2)
C9 C8 C7 119.87(19)
C13 C8 C7 121.9(2)
C17 C16 C15 121.1(2)
C17 C16 H16 119.5
C15 C16 H16 119.5
C26 C25 C24 119.3(2)
C26 C25 C28 122.0(2)
C24 C25 C28 118.7(2)
C17 C18 C19 119.1(2)
C17 C18 C21 119.4(2)
C19 C18 C21 121.5(2)
C27 C26 C25 120.4(2)
C27 C26 H26 119.8
C25 C26 H26 119.8
C5 C4 C3 118.9(2)
C5 C4 C7 121.6(2)
C3 C4 C7 119.5(2)
C14 C7 C4 123.31(18)
C14 C7 C8 123.10(18)
C4 C7 C8 113.55(16)
C16 C15 C20 117.9(2)
C16 C15 C14 119.49(19)
C20 C15 C14 122.59(19)
C20 C19 C18 120.6(2)
C20 C19 H19 119.7
C18 C19 H19 119.7
C12 C13 C8 120.1(2)
C12 C13 H13 120.0
C8 C13 H13 120.0
O2 C28 C25 125.1(3)
O2 C28 H28 117.5
C25 C28 H28 117.5
C16 C17 C18 120.3(2)
C16 C17 H17 119.8
C18 C17 H17 119.8
C8 C9 C10 121.6(2)
C8 C9 H9 119.2
C10 C9 H9 119.2
C23 C24 C25 120.2(2)
C23 C24 H24 119.9
C25 C24 H24 119.9
C1 C2 C3 120.5(3)
C1 C2 H2 119.8
C3 C2 H2 119.8
C12 C11 C10 120.3(2)
C12 C11 H11 119.9
C10 C11 H11 119.9
C11 C10 C9 118.9(2)
C11 C10 H10 120.5
C9 C10 H10 120.5
O1 C21 C18 124.9(3)
O1 C21 H21 117.5
C18 C21 H21 117.5
C11 C12 C13 120.8(2)
C11 C12 H12 119.6
C13 C12 H12 119.6
C2 C3 C4 120.7(3)
C2 C3 H3 119.7
C4 C3 H3 119.7
C4 C5 C6 119.7(3)
C4 C5 H5 120.1
C6 C5 H5 120.1
C1 C6 C5 120.6(3)
C1 C6 H6 119.7
C5 C6 H6 119.7
C2 C1 C6 119.6(3)
C2 C1 H1 120.2
C6 C1 H1 120.2

loop_
_geom_bond_atom_site_label_1
_geom_bond_atom_site_label_2
_geom_bond_distance
C23 C24 1.374(3)
C23 C22 1.394(3)
C23 H23 0.9300
C27 C26 1.378(3)
C27 C22 1.398(3)
C27 H27 0.9300
C22 C14 1.495(3)
C20 C19 1.377(3)
C20 C15 1.404(3)
C20 H20 0.9300
C14 C7 1.362(3)
C14 C15 1.488(3)
C8 C9 1.386(3)
C8 C13 1.396(3)
C8 C7 1.490(3)
C16 C17 1.384(3)
C16 C15 1.392(3)
C16 H16 0.9300
C25 C26 1.389(4)
C25 C24 1.392(3)
C25 C28 1.477(3)
C18 C17 1.388(4)
C18 C19 1.388(4)
C18 C21 1.473(3)
C26 H26 0.9300
C4 C5 1.384(3)
C4 C3 1.393(4)
C4 C7 1.488(3)
C19 H19 0.9300
C13 C12 1.384(3)
C13 H13 0.9300
C28 O2 1.201(3)
C28 H28 0.9300
C17 H17 0.9300
C9 C10 1.394(3)
C9 H9 0.9300
C24 H24 0.9300
C2 C1 1.368(5)
C2 C3 1.378(4)
C2 H2 0.9300
C11 C12 1.374(4)
C11 C10 1.377(4)
C11 H11 0.9300
C10 H10 0.9300
O1 C21 1.206(4)
C21 H21 0.9300
C12 H12 0.9300
C3 H3 0.9300
C5 C6 1.394(4)
C5 H5 0.9300
C6 C1 1.377(6)
C6 H6 0.9300
C1 H1 0.9300

loop_
_geom_torsion_atom_site_label_1
_geom_torsion_atom_site_label_2
_geom_torsion_atom_site_label_3
_geom_torsion_atom_site_label_4
_geom_torsion
C24 C23 C22 C27 3.7(3)
C24 C23 C22 C14 -175.7(2)
C26 C27 C22 C23 -4.1(3)
C26 C27 C22 C14 175.3(2)
C23 C22 C14 C7 54.6(3)
C27 C22 C14 C7 -124.8(2)
C23 C22 C14 C15 -123.8(2)
C27 C22 C14 C15 56.9(3)
C22 C27 C26 C25 1.2(3)
C24 C25 C26 C27 2.2(3)
C28 C25 C26 C27 -178.1(2)
C15 C14 C7 C4 5.9(3)
C22 C14 C7 C4 -172.3(2)
C15 C14 C7 C8 -176.79(19)
C22 C14 C7 C8 5.0(3)
C5 C4 C7 C14 62.9(3)
C3 C4 C7 C14 -119.4(2)
C5 C4 C7 C8 -114.7(2)
C3 C4 C7 C8 63.1(3)
C9 C8 C7 C14 -131.4(2)
C13 C8 C7 C14 49.4(3)
C9 C8 C7 C4 46.2(3)
C13 C8 C7 C4 -133.0(2)
C17 C16 C15 C20 -3.6(3)
C17 C16 C15 C14 177.52(19)
C19 C20 C15 C16 3.5(3)
C19 C20 C15 C14 -177.7(2)
C7 C14 C15 C16 -145.7(2)
C22 C14 C15 C16 32.6(3)
C7 C14 C15 C20 35.5(3)
C22 C14 C15 C20 -146.2(2)
C15 C20 C19 C18 -0.9(4)
C17 C18 C19 C20 -1.6(4)
C21 C18 C19 C20 -179.8(2)
C9 C8 C13 C12 2.4(3)
C7 C8 C13 C12 -178.3(2)
C26 C25 C28 O2 2.9(4)
C24 C25 C28 O2 -177.4(2)
C15 C16 C17 C18 1.2(3)
C19 C18 C17 C16 1.5(3)
C21 C18 C17 C16 179.7(2)
C13 C8 C9 C10 -2.7(3)
C7 C8 C9 C10 178.0(2)
C22 C23 C24 C25 -0.4(3)
C26 C25 C24 C23 -2.6(3)
C28 C25 C24 C23 177.6(2)
C12 C11 C10 C9 0.2(4)
C8 C9 C10 C11 1.4(4)
C17 C18 C21 O1 176.4(3)
C19 C18 C21 O1 -5.3(4)
C10 C11 C12 C13 -0.5(4)
C8 C13 C12 C11 -0.9(4)
C1 C2 C3 C4 1.9(5)
C5 C4 C3 C2 -1.4(4)
C7 C4 C3 C2 -179.2(3)
C3 C4 C5 C6 0.1(4)
C7 C4 C5 C6 177.9(2)
C4 C5 C6 C1 0.7(4)
C3 C2 C1 C6 -1.0(5)
C5 C6 C1 C2 -0.3(5)
